data_4033914
loop_
_publ_author_name
'Lan, Ping'
'Banwell, Martin G.'
'Willis, Anthony C.'

_publ_section_title
;
 Application of Electrocyclic Ring-Opening and Desymmetrizing Nucleophilic
 Trappings of meso-6,6-Dibromobicyclo[3.1.0]hexanes to Total Syntheses of
 Crinine and Haemanthamine Alkaloids.
;
_journal_issue 6
_journal_name_full 'The Journal of organic chemistry'
_journal_page_first 3431
_journal_page_last 3466
_journal_paper_doi 10.1021/acs.joc.9b00018
_journal_volume 84
_journal_year 2019
_chemical_absolute_configuration ad
_chemical_compound_source local
_chemical_formula_moiety 'C8 H9 Br1 F3 N O'
_chemical_formula_sum 'C8 H9 Br F3 N O'
_chemical_formula_weight 272.06
_space_group_IT_number 1
_space_group_name_Hall 'P 1'
_space_group_name_H-M_alt 'P 1'
_symmetry_cell_setting triclinic
_symmetry_space_group_name_H-M 'P 1'
_atom_sites_solution_hydrogens geom
_atom_sites_solution_primary direct
_audit_creation_date 12-06-29
_audit_creation_method CRYSTALS_ver_14.11
_audit_update_record
;
2012-06-29- Report on C8 H9 Br F3 N O (Batch 2)
            by Anthony C. Willis
            for  Ping Lan and Martin Banwell


2012-07-02 - passes checkcif tests with few warnings

;
_cell_angle_alpha 101.537(6)
_cell_angle_beta 91.971(9)
_cell_angle_gamma 107.637(8)
_cell_formula_units_Z 2
_cell_length_a 5.0292(8)
_cell_length_b 7.7369(11)
_cell_length_c 13.795(2)
_cell_measurement_reflns_used 31532
_cell_measurement_temperature 200
_cell_measurement_theta_max 25
_cell_measurement_theta_min 3
_cell_volume 498.60(13)
_computing_cell_refinement 'DENZO/SCALEPACK (Otwinowski & Minor, 1997)'
_computing_data_collection 'COLLECT (Nonius, 2001).'
_computing_data_reduction 'DENZO/SCALEPACK (Otwinowski & Minor, 1997)'
_computing_molecular_graphics
; 
ORTEP-II (Johnson 1976) in teXsan (MSC, 1992-1997)
;
_computing_publication_material 'CRYSTALS (Betteridge et al., 2003)'
_computing_structure_refinement 'CRYSTALS (Betteridge et al., 2003)'
_computing_structure_solution 'SIR92 (Altomare et al., 1994)'
_diffrn_ambient_temperature 200
_diffrn_measured_fraction_theta_full 0.950
_diffrn_measured_fraction_theta_max 0.950
_diffrn_measurement_device Area
_diffrn_measurement_device_type 'Nonius KappaCCD'
_diffrn_measurement_method ' \f and \w scans with CCD '
_diffrn_radiation_monochromator graphite
_diffrn_radiation_type 'Mo K\a'
_diffrn_radiation_wavelength 0.71073
_diffrn_reflns_av_R_equivalents 0.078
_diffrn_reflns_limit_h_max 6
_diffrn_reflns_limit_h_min -5
_diffrn_reflns_limit_k_max 9
_diffrn_reflns_limit_k_min -9
_diffrn_reflns_limit_l_max 16
_diffrn_reflns_limit_l_min -16
_diffrn_reflns_number 5313
_diffrn_reflns_theta_full 25.258
_diffrn_reflns_theta_max 25.258
_diffrn_reflns_theta_min 2.833
_diffrn_standards_number 0
_exptl_absorpt_coefficient_mu 4.133
_exptl_absorpt_correction_T_max 0.69
_exptl_absorpt_correction_T_min 0.47
_exptl_absorpt_correction_type multi-scan
_exptl_absorpt_process_details 'DENZO/SCALEPACK (Otwinowski & Minor, 1997)'
_exptl_crystal_colour colourless
_exptl_crystal_density_diffrn 1.812
_exptl_crystal_density_method 'not measured'
_exptl_crystal_description prism
_exptl_crystal_F_000 268
_exptl_crystal_size_max 0.300
_exptl_crystal_size_mid 0.100
_exptl_crystal_size_min 0.090
_refine_diff_density_max 2.98
_refine_diff_density_min -1.94
_refine_ls_abs_structure_details 'Flack (1983), 1301 Friedel-pairs'
_refine_ls_abs_structure_Flack 0.11(3)
_refine_ls_extinction_method None
_refine_ls_goodness_of_fit_ref 0.9891
_refine_ls_hydrogen_treatment constr
_refine_ls_matrix_type full
_refine_ls_number_parameters 255
_refine_ls_number_reflns 3012
_refine_ls_number_restraints 3
_refine_ls_R_factor_all 0.1109
_refine_ls_R_factor_gt 0.0947
_refine_ls_shift/su_max 0.049
_refine_ls_shift/su_mean 0.016
_refine_ls_structure_factor_coef Fsqd
_refine_ls_weighting_details
;
 Method= Modified Sheldrick 
 w=1/[\s^2^(F^2^) + ( 0.19P)^2^ + 0.86P] 
 ,where P=(max(Fo^2^,0) + 2Fc^2^)/3 
;
_refine_ls_weighting_scheme calc
_refine_ls_wR_factor_all 0.2574
_refine_ls_wR_factor_gt 0.2388
_refine_ls_wR_factor_ref 0.2574
_reflns_limit_h_max 6
_reflns_limit_h_min -5
_reflns_limit_k_max 9
_reflns_limit_k_min -9
_reflns_limit_l_max 16
_reflns_limit_l_min -16
_reflns_number_gt 2354
_reflns_number_total 3022
_reflns_threshold_expression I>2.0\s(I)
_oxford_diffrn_Wilson_B_factor 4.24
_oxford_diffrn_Wilson_scale 2.09
_oxford_refine_ls_r_factor_ref 0.1109
_oxford_refine_ls_scale 0.863(12)
_oxford_reflns_number_all 3012
_oxford_reflns_threshold_expression_ref I>-10.0\s(I)
_oxford_structure_analysis_title '6271613 ban1224'
_cod_data_source_file jo9b00018_si_010.cif
_cod_data_source_block ban1224
_cod_original_cell_volume 498.61(13)
_cod_original_sg_symbol_H-M 'P 1 '
_cod_original_formula_sum 'C8 H9 Br1 F3 N O'
_cod_database_code 4033914

loop_
_symmetry_equiv_pos_as_xyz
x,y,z

loop_
_atom_site_label
_atom_site_type_symbol
_atom_site_fract_x
_atom_site_fract_y
_atom_site_fract_z
_atom_site_U_iso_or_equiv
_atom_site_occupancy
_atom_site_adp_type
_atom_site_refinement_flags_posn
Br14 Br 0.0533(7) 0.6926(4) 0.4189(3) 0.0758 1.0000 Uani .
Br34 Br 0.3062(7) 0.1422(4) 0.5939(2) 0.0708 1.0000 Uani .
F11 F 0.470(4) 0.630(3) 0.0034(10) 0.1256 1.0000 Uani .
F12 F 0.118(3) 0.649(3) 0.0445(14) 0.1372 1.0000 Uani .
F13 F 0.491(6) 0.8566(18) 0.1116(14) 0.1850 1.0000 Uani .
F31 F 0.475(3) -0.0063(19) 0.8882(11) 0.1272 1.0000 Uani .
F32 F 0.860(3) 0.083(3) 0.9694(17) 0.1375 1.0000 Uani .
F33 F 0.593(5) 0.238(2) 0.9966(13) 0.1561 1.0000 Uani .
O9 O 0.631(2) 0.563(2) 0.1781(11) 0.0664 1.0000 Uani .
O29 O 1.059(2) 0.2738(18) 0.8357(12) 0.0663 1.0000 Uani .
N7 N 0.176(3) 0.5144(16) 0.2047(10) 0.0520 1.0000 Uani .
N27 N 0.639(2) 0.3129(17) 0.8059(10) 0.0514 1.0000 Uani .
C1 C -0.002(3) 0.437(2) 0.3610(13) 0.0528 1.0000 Uani .
C2 C -0.173(4) 0.307(3) 0.3974(16) 0.0662 1.0000 Uani .
C3 C -0.217(3) 0.099(3) 0.3596(17) 0.0628 1.0000 Uani .
C4 C 0.020(4) 0.075(2) 0.3005(14) 0.0651 1.0000 Uani .
C5 C 0.086(4) 0.199(2) 0.2270(13) 0.0617 1.0000 Uani .
C6 C 0.182(3) 0.4049(19) 0.2793(12) 0.0553 1.0000 Uani .
C8 C 0.409(4) 0.583(2) 0.1648(12) 0.0469 1.0000 Uani .
C10 C 0.369(3) 0.685(2) 0.0834(13) 0.0543 1.0000 Uani .
C21 C 0.500(3) 0.398(2) 0.6515(11) 0.0502 1.0000 Uani .
C22 C 0.448(4) 0.527(2) 0.6162(12) 0.0529 1.0000 Uani .
C23 C 0.614(4) 0.730(2) 0.6536(15) 0.0609 1.0000 Uani .
C24 C 0.894(3) 0.7625(19) 0.7122(14) 0.0627 1.0000 Uani .
C25 C 0.846(4) 0.636(2) 0.7852(14) 0.0645 1.0000 Uani .
C26 C 0.737(3) 0.4242(18) 0.7333(11) 0.0446 1.0000 Uani .
C28 C 0.830(4) 0.255(2) 0.8529(16) 0.0521 1.0000 Uani .
C30 C 0.689(3) 0.1414(19) 0.9287(12) 0.0497 1.0000 Uani .
H21 H -0.2762 0.3425 0.4479 0.0800 1.0000 Uiso R
H31 H -0.3931 0.0425 0.3170 0.0760 1.0000 Uiso R
H32 H -0.2244 0.0404 0.4157 0.0762 1.0000 Uiso R
H41 H -0.0341 -0.0534 0.2638 0.0781 1.0000 Uiso R
H42 H 0.1845 0.1027 0.3463 0.0779 1.0000 Uiso R
H51 H -0.0800 0.1721 0.1814 0.0739 1.0000 Uiso R
H52 H 0.2354 0.1735 0.1898 0.0740 1.0000 Uiso R
H61 H 0.3759 0.4380 0.3088 0.0669 1.0000 Uiso R
H71 H 0.0176 0.5165 0.1795 0.0630 1.0000 Uiso R
H221 H 0.3014 0.4943 0.5659 0.0630 1.0000 Uiso R
H231 H 0.6492 0.7868 0.5968 0.0731 1.0000 Uiso R
H232 H 0.5030 0.7875 0.6964 0.0731 1.0000 Uiso R
H241 H 1.0238 0.7331 0.6666 0.0761 1.0000 Uiso R
H242 H 0.9692 0.8906 0.7479 0.0760 1.0000 Uiso R
H251 H 1.0197 0.6626 0.8265 0.0780 1.0000 Uiso R
H252 H 0.7046 0.6638 0.8262 0.0781 1.0000 Uiso R
H261 H 0.8906 0.3897 0.7027 0.0530 1.0000 Uiso R
H271 H 0.4654 0.2802 0.8168 0.0619 1.0000 Uiso R

loop_
_atom_site_aniso_label
_atom_site_aniso_U_11
_atom_site_aniso_U_22
_atom_site_aniso_U_33
_atom_site_aniso_U_23
_atom_site_aniso_U_13
_atom_site_aniso_U_12
Br14 0.1206(17) 0.0433(10) 0.0636(13) 0.0121(9) 0.0088(11) 0.0260(10)
Br34 0.0960(14) 0.0409(9) 0.0622(13) 0.0110(8) 0.0032(9) 0.0028(8)
F11 0.221(18) 0.131(13) 0.064(8) 0.040(8) 0.048(10) 0.099(13)
F12 0.092(9) 0.186(17) 0.166(16) 0.135(14) 0.008(9) 0.031(9)
F13 0.32(3) 0.057(8) 0.125(14) 0.049(8) -0.098(17) -0.021(11)
F31 0.145(11) 0.089(9) 0.101(10) 0.046(7) 0.000(8) -0.045(8)
F32 0.092(10) 0.184(18) 0.183(19) 0.145(17) 0.027(10) 0.042(10)
F33 0.29(3) 0.092(9) 0.137(14) 0.060(10) 0.135(16) 0.094(13)
O9 0.031(6) 0.086(9) 0.091(10) 0.031(7) 0.015(6) 0.023(5)
O29 0.041(6) 0.056(7) 0.112(12) 0.039(7) 0.010(6) 0.016(5)
N7 0.045(7) 0.041(6) 0.069(9) 0.015(6) 0.008(6) 0.009(5)
N27 0.038(6) 0.058(7) 0.060(8) 0.019(6) 0.009(5) 0.012(5)
C1 0.054(9) 0.045(7) 0.061(10) 0.023(7) 0.002(7) 0.011(7)
C2 0.058(10) 0.075(12) 0.075(14) 0.046(10) 0.016(9) 0.013(8)
C3 0.038(8) 0.075(14) 0.086(16) 0.049(11) 0.011(8) 0.013(8)
C4 0.084(11) 0.039(7) 0.076(12) 0.020(7) 0.016(9) 0.019(7)
C5 0.079(11) 0.061(9) 0.058(9) 0.011(7) 0.020(8) 0.041(8)
C6 0.071(9) 0.043(7) 0.058(9) 0.023(6) 0.010(8) 0.018(7)
C8 0.066(11) 0.047(9) 0.031(8) 0.011(6) 0.011(8) 0.021(8)
C10 0.058(10) 0.043(7) 0.069(11) 0.024(7) 0.013(8) 0.018(6)
C21 0.038(7) 0.072(10) 0.041(8) 0.016(7) 0.007(7) 0.016(7)
C22 0.071(10) 0.050(9) 0.035(8) 0.004(7) 0.001(7) 0.019(8)
C23 0.094(13) 0.022(7) 0.071(13) 0.007(7) 0.016(10) 0.026(8)
C24 0.069(10) 0.033(7) 0.083(12) 0.021(7) 0.005(8) 0.007(6)
C25 0.062(9) 0.044(8) 0.080(12) 0.020(8) -0.001(8) 0.003(6)
C26 0.033(6) 0.041(7) 0.059(9) 0.015(6) 0.006(6) 0.008(5)
C28 0.051(11) 0.040(8) 0.067(12) 0.008(7) 0.015(9) 0.019(7)
C30 0.036(7) 0.047(7) 0.063(10) 0.010(7) 0.007(7) 0.009(6)

loop_
_atom_type_symbol
_atom_type_scat_dispersion_real
_atom_type_scat_dispersion_imag
_atom_type_scat_Cromer_Mann_a1
_atom_type_scat_Cromer_Mann_b1
_atom_type_scat_Cromer_Mann_a2
_atom_type_scat_Cromer_Mann_b2
_atom_type_scat_Cromer_Mann_a3
_atom_type_scat_Cromer_Mann_b3
_atom_type_scat_Cromer_Mann_a4
_atom_type_scat_Cromer_Mann_b4
_atom_type_scat_Cromer_Mann_c
_atom_type_scat_source
C 0.0033 0.0016 2.3100 20.8439 1.0200 10.2075 1.5886 0.5687 0.8650 51.6512 0.2156 'International Tables Vol C 4.2.6.8 and 6.1.1.4'
H 0.0000 0.0000 0.4930 10.5109 0.3229 26.1257 0.1402 3.1424 0.0408 57.7998 0.0030 'International Tables Vol C 4.2.6.8 and 6.1.1.4'
Br -0.2901 2.4595 17.1789 2.1723 5.2358 16.5796 5.6377 0.2609 3.9851 41.4328 2.9557 'International Tables Vol C 4.2.6.8 and 6.1.1.4'
F 0.0171 0.0103 3.5392 10.2825 2.6412 4.2944 1.5170 0.2615 1.0243 26.1476 0.2776 'International Tables Vol C 4.2.6.8 and 6.1.1.4'
N 0.0061 0.0033 12.2126 0.0057 3.1322 9.8933 2.0125 28.9975 1.1663 0.5826 -11.5290 'International Tables Vol C 4.2.6.8 and 6.1.1.4'
O 0.0106 0.0060 3.0485 13.2771 2.2868 5.7011 1.5463 0.3239 0.8670 32.9089 0.2508 'International Tables Vol C 4.2.6.8 and 6.1.1.4'

loop_
_geom_angle_atom_site_label_1
_geom_angle_atom_site_label_2
_geom_angle_atom_site_label_3
_geom_angle
_geom_angle_publ_flag
C6 N7 C8 118.8(13) yes
C6 N7 H71 120.1 no
C8 N7 H71 120.2 no
C26 N27 C28 117.7(13) yes
C26 N27 H271 120.9 no
C28 N27 H271 121.3 no
Br14 C1 C2 119.8(16) yes
Br14 C1 C6 114.5(10) yes
C2 C1 C6 125.5(17) yes
C1 C2 C3 123.4(19) yes
C1 C2 H21 118.3 no
C3 C2 H21 118.3 no
C2 C3 C4 109.5(15) yes
C2 C3 H31 109.4 no
C4 C3 H31 109.0 no
C2 C3 H32 109.5 no
C4 C3 H32 110.1 no
H31 C3 H32 109.3 no
C3 C4 C5 112.9(14) yes
C3 C4 H41 108.2 no
C5 C4 H41 108.2 no
C3 C4 H42 108.3 no
C5 C4 H42 108.9 no
H41 C4 H42 110.3 no
C4 C5 C6 111.6(14) yes
C4 C5 H51 109.1 no
C6 C5 H51 109.2 no
C4 C5 H52 109.1 no
C6 C5 H52 108.6 no
H51 C5 H52 109.2 no
C5 C6 C1 109.8(12) yes
C5 C6 N7 108.5(13) yes
C1 C6 N7 112.8(12) yes
C5 C6 H61 108.0 no
C1 C6 H61 109.0 no
N7 C6 H61 108.7 no
N7 C8 O9 128.5(17) yes
N7 C8 C10 113.3(14) yes
O9 C8 C10 117.8(15) yes
C8 C10 F12 117.1(14) yes
C8 C10 F11 112.6(14) yes
F12 C10 F11 97.0(18) yes
C8 C10 F13 110.7(15) yes
F12 C10 F13 111.6(18) yes
F11 C10 F13 106.7(19) yes
Br34 C21 C22 120.6(13) yes
Br34 C21 C26 112.8(11) yes
C22 C21 C26 126.3(15) yes
C21 C22 C23 122.2(16) yes
C21 C22 H221 119.0 no
C23 C22 H221 118.8 no
C22 C23 C24 114.0(14) yes
C22 C23 H231 108.3 no
C24 C23 H231 108.8 no
C22 C23 H232 108.1 no
C24 C23 H232 108.2 no
H231 C23 H232 109.4 no
C23 C24 C25 108.4(14) yes
C23 C24 H241 109.0 no
C25 C24 H241 109.8 no
C23 C24 H242 110.4 no
C25 C24 H242 109.7 no
H241 C24 H242 109.5 no
C24 C25 C26 113.1(15) yes
C24 C25 H251 109.1 no
C26 C25 H251 109.4 no
C24 C25 H252 107.2 no
C26 C25 H252 108.2 no
H251 C25 H252 109.8 no
C21 C26 C25 107.3(12) yes
C21 C26 N27 112.0(11) yes
C25 C26 N27 110.2(12) yes
C21 C26 H261 109.4 no
C25 C26 H261 108.7 no
N27 C26 H261 109.2 no
N27 C28 O29 126.5(20) yes
N27 C28 C30 110.2(14) yes
O29 C28 C30 123.1(18) yes
C28 C30 F31 113.6(14) yes
C28 C30 F33 112.3(13) yes
F31 C30 F33 105.8(16) yes
C28 C30 F32 110.6(13) yes
F31 C30 F32 106.0(17) yes
F33 C30 F32 108.3(20) yes

loop_
_geom_bond_atom_site_label_1
_geom_bond_atom_site_label_2
_geom_bond_distance
_geom_bond_publ_flag
Br14 C1 1.910(15) yes
Br34 C21 1.908(17) yes
F11 C10 1.28(2) yes
F12 C10 1.28(2) yes
F13 C10 1.26(2) yes
F31 C30 1.316(18) yes
F32 C30 1.25(2) yes
F33 C30 1.278(19) yes
O9 C8 1.19(2) yes
O29 C28 1.15(2) yes
N7 C6 1.46(2) yes
N7 C8 1.32(2) yes
N7 H71 0.863 no
N27 C26 1.452(18) yes
N27 C28 1.37(2) yes
N27 H271 0.859 no
C1 C2 1.31(2) yes
C1 C6 1.51(2) yes
C2 C3 1.53(3) yes
C2 H21 0.930 no
C3 C4 1.50(3) yes
C3 H31 0.972 no
C3 H32 0.970 no
C4 C5 1.51(2) yes
C4 H41 0.969 no
C4 H42 0.967 no
C5 C6 1.53(2) yes
C5 H51 0.972 no
C5 H52 0.970 no
C6 H61 0.982 no
C8 C10 1.53(2) yes
C21 C22 1.29(2) yes
C21 C26 1.55(2) yes
C22 C23 1.51(2) yes
C22 H221 0.933 no
C23 C24 1.52(3) yes
C23 H231 0.970 no
C23 H232 0.966 no
C24 C25 1.51(2) yes
C24 H241 0.969 no
C24 H242 0.966 no
C25 C26 1.57(2) yes
C25 H251 0.971 no
C25 H252 0.969 no
C26 H261 0.975 no
C28 C30 1.55(3) yes

loop_
_geom_contact_atom_site_label_1
_geom_contact_atom_site_label_2
_geom_contact_distance
_geom_contact_site_symmetry_2
_geom_contact_publ_flag
F11 F12 3.24(3) 1_655 no
F11 F33 3.26(3) 1_554 no
F11 O29 3.30(2) 1_454 no
F11 F31 3.49(3) 1_564 no
F11 F32 3.59(3) 1_564 no
F11 N27 3.59(2) 1_554 no
F12 O9 3.11(2) 1_455 no
F12 F33 3.39(2) 1_454 no
F12 C28 3.49(2) 1_454 no
F12 O29 3.59(2) 1_454 no
F13 F32 3.16(3) 1_564 no
F13 C5 3.42(3) 1_665 no
F13 C4 3.43(3) 1_665 no
F13 F31 3.46(3) 1_564 no
F13 F33 3.54(2) 1_564 no
F13 C3 3.58(3) 1_665 no
F31 C24 3.50(2) 1_445 no
F31 C25 3.54(2) 1_445 no
F31 F32 3.54(2) 1_455 no
F31 O29 3.59(2) 1_455 no
F32 F33 3.49(3) 1_655 no
F32 C5 3.54(3) 1_656 no
F33 O9 3.13(2) 1_556 no
F33 O29 3.54(3) 1_455 no
F33 C8 3.54(3) 1_556 no
O9 N7 2.90(2) 1_655 no
O9 C1 3.53(2) 1_655 no
O29 N27 2.89(1) 1_655 no
O29 C21 3.52(2) 1_655 no

loop_
_geom_hbond_atom_site_label_D
_geom_hbond_atom_site_label_H
_geom_hbond_atom_site_label_A
_geom_hbond_site_symmetry_A
_geom_hbond_angle_DHA
_geom_hbond_distance_DH
_geom_hbond_distance_HA
_geom_hbond_distance_DA
_geom_hbond_publ_flag
N7 H71 O9 1_455 157 0.86 2.08 2.90(3) yes
N27 H271 O29 1_455 164 0.86 2.06 2.89(3) yes

loop_
_geom_torsion_atom_site_label_1
_geom_torsion_atom_site_label_2
_geom_torsion_atom_site_label_3
_geom_torsion_atom_site_label_4
_geom_torsion
_geom_torsion_publ_flag
Br14 C1 C2 C3 -176(2) no
Br14 C1 C6 N7 -50(1) no
Br14 C1 C6 C5 -170(1) no
Br34 C21 C22 C23 -174(1) no
Br34 C21 C26 N27 -50(2) no
Br34 C21 C26 C25 -171(1) no
F11 C10 C8 O9 45(2) no
F11 C10 C8 N7 -130(2) no
F12 C10 C8 O9 155(2) no
F12 C10 C8 N7 -19(2) no
F13 C10 C8 O9 -75(2) no
F13 C10 C8 N7 111(2) no
F31 C30 C28 O29 -116(2) no
F31 C30 C28 N27 59(2) no
F32 C30 C28 O29 3(2) no
F32 C30 C28 N27 178(2) no
F33 C30 C28 O29 124(2) no
F33 C30 C28 N27 -61(2) no
O9 C8 N7 C6 3(2) no
O29 C28 N27 C26 -6(2) no
N7 C6 C1 C2 135(2) no
N7 C6 C5 C4 -166(2) no
N27 C26 C21 C22 136(2) no
N27 C26 C25 C24 -168(1) no
C1 C2 C3 C4 17(3) no
C1 C6 N7 C8 143(1) no
C1 C6 C5 C4 -43(2) no
C2 C1 C6 C5 15(3) no
C2 C3 C4 C5 -46(2) no
C3 C2 C1 C6 -2(3) no
C3 C4 C5 C6 62(2) no
C5 C6 N7 C8 -95(2) no
C6 N7 C8 C10 177(1) no
C21 C22 C23 C24 17(3) no
C21 C26 N27 C28 151(1) no
C21 C26 C25 C24 -46(2) no
C22 C21 C26 C25 15(2) no
C22 C23 C24 C25 -46(2) no
C23 C22 C21 C26 -2(3) no
C23 C24 C25 C26 62(2) no
C25 C26 N27 C28 -90(2) no
C26 N27 C28 C30 179(1) no

loop_
_oxford_twin_element_scale_factors
0.64(3)
0.276(11)
0.08(3)
0.000
